data_7715062
loop_
_publ_author_name
'Wei, Wenwen'
'Wang, Ai'
'Lu, Liping'
'Yuan, Caixia'
'Feng, Sisi'
'Englert, Ulli'
'Ma, Shengqian'

_publ_section_title
;
 Luminescent lanthanide complexes based on
 4,5-di(3,5-dicarboxylphenoxy)phthalic acid as enhanced fluorescence
 probes for highly selective detection of lead(II) ions in water.
;
_journal_issue 8
_journal_name_full 'Dalton transactions (Cambridge, England : 2003)'
_journal_page_first 3825
_journal_page_last 3835
_journal_paper_doi 10.1039/d3dt04118b
_journal_volume 53
_journal_year 2024
_chemical_formula_moiety '2(C24 H13 Gd O15), H2 O'
_chemical_formula_sum 'C24 H14 Gd O15.5'
_chemical_formula_weight 707.60
_space_group_crystal_system triclinic
_space_group_IT_number 2
_space_group_name_Hall '-P 1'
_space_group_name_H-M_alt 'P -1'
_atom_sites_solution_hydrogens mixed
_atom_sites_solution_primary dual
_audit_creation_method SHELXL-2019/3
_audit_update_record
;
2024-01-28 deposited with the CCDC.	2024-01-30 downloaded from the CCDC.
;
_cell_angle_alpha 101.563(10)
_cell_angle_beta 90.412(11)
_cell_angle_gamma 107.130(10)
_cell_formula_units_Z 2
_cell_length_a 7.502(2)
_cell_length_b 10.760(3)
_cell_length_c 15.384(5)
_cell_measurement_reflns_used 7995
_cell_measurement_temperature 293(2)
_cell_measurement_theta_max 28.1
_cell_measurement_theta_min 2.6
_cell_volume 1159.7(6)
_computing_cell_refinement APEX3
_computing_data_collection APEX2
_computing_data_reduction APEX3
_computing_molecular_graphics 'Bruker SHELXTL'
_computing_publication_material 'Bruker SHELXTL'
_computing_structure_refinement 'SHELXL-2019/2 (Sheldrick, 2019)'
_computing_structure_solution 'SHELXT 2018/2 (Sheldrick, 2018)'
_diffrn_ambient_temperature 293(2)
_diffrn_measured_fraction_theta_full 0.926
_diffrn_measured_fraction_theta_max 0.914
_diffrn_measurement_device_type 'Bruker APEX-II CCD'
_diffrn_measurement_method '\f and \w scans'
_diffrn_radiation_type MoK\a
_diffrn_radiation_wavelength 0.71073
_diffrn_reflns_av_R_equivalents 0.0716
_diffrn_reflns_av_unetI/netI 0.0857
_diffrn_reflns_Laue_measured_fraction_full 0.926
_diffrn_reflns_Laue_measured_fraction_max 0.914
_diffrn_reflns_limit_h_max 9
_diffrn_reflns_limit_h_min -9
_diffrn_reflns_limit_k_max 13
_diffrn_reflns_limit_k_min -14
_diffrn_reflns_limit_l_max 20
_diffrn_reflns_limit_l_min 0
_diffrn_reflns_number 27286
_diffrn_reflns_point_group_measured_fraction_full 0.926
_diffrn_reflns_point_group_measured_fraction_max 0.914
_diffrn_reflns_theta_full 25.500
_diffrn_reflns_theta_max 27.996
_diffrn_reflns_theta_min 2.849
_exptl_absorpt_coefficient_mu 2.947
_exptl_absorpt_correction_T_max 0.7457
_exptl_absorpt_correction_T_min 0.5358
_exptl_absorpt_correction_type multi-scan
_exptl_absorpt_process_details TWINABS
_exptl_crystal_colour colourless
_exptl_crystal_density_diffrn 2.026
_exptl_crystal_description block
_exptl_crystal_F_000 692
_exptl_crystal_size_max 0.130
_exptl_crystal_size_mid 0.120
_exptl_crystal_size_min 0.110
_refine_diff_density_max 1.656
_refine_diff_density_min -1.272
_refine_diff_density_rms 0.253
_refine_ls_extinction_method none
_refine_ls_goodness_of_fit_ref 1.065
_refine_ls_hydrogen_treatment mixed
_refine_ls_matrix_type full
_refine_ls_number_parameters 376
_refine_ls_number_reflns 10267
_refine_ls_number_restraints 1
_refine_ls_restrained_S_all 1.065
_refine_ls_R_factor_all 0.0758
_refine_ls_R_factor_gt 0.0542
_refine_ls_shift/su_max 0.001
_refine_ls_shift/su_mean 0.000
_refine_ls_structure_factor_coef Fsqd
_refine_ls_weighting_details 'w=1/[\s^2^(Fo^2^)+(0.0050P)^2^+9.6000P] where P=(Fo^2^+2Fc^2^)/3'
_refine_ls_weighting_scheme calc
_refine_ls_wR_factor_gt 0.1179
_refine_ls_wR_factor_ref 0.1410
_reflns_Friedel_coverage 0.000
_reflns_number_gt 8387
_reflns_number_total 10267
_reflns_threshold_expression 'I > 2\s(I)'
_cod_data_source_file d3dt04118b2.cif
_cod_data_source_block 4
_cod_depositor_comments 'Adding full bibliography for 7715060--7715063.cif.'
_cod_original_formula_sum 'C24 H14 Gd O15.50'
_cod_database_code 7715062
_shelx_shelxl_version_number 2019/3
_shelx_space_group_comment
;
The symmetry employed for this shelxl refinement is uniquely defined
by the following loop, which should always be used as a source of
symmetry information in preference to the above space-group names.
They are only intended as comments.
;
_shelx_estimated_absorpt_t_min 0.701
_shelx_estimated_absorpt_t_max 0.738

loop_
_space_group_symop_operation_xyz
'x, y, z'
'-x, -y, -z'

loop_
_atom_site_label
_atom_site_type_symbol
_atom_site_fract_x
_atom_site_fract_y
_atom_site_fract_z
_atom_site_U_iso_or_equiv
_atom_site_adp_type
_atom_site_occupancy
_atom_site_site_symmetry_order
_atom_site_calc_flag
_atom_site_refinement_flags_posn
_atom_site_refinement_flags_adp
_atom_site_refinement_flags_occupancy
_atom_site_disorder_assembly
_atom_site_disorder_group
Gd1 Gd -1.03103(7) -0.79398(5) -0.03834(3) 0.01796(12) Uani 1 1 d . . . . .
O1 O -1.8252(10) -1.8832(7) -0.1323(5) 0.0333(17) Uani 1 1 d . . . . .
O2 O -1.6016(10) -1.9753(7) -0.1694(5) 0.0330(17) Uani 1 1 d D . . . .
O3 O -1.3123(11) -1.7441(9) -0.0774(4) 0.0395(19) Uani 1 1 d . . . . .
O4 O -1.1226(10) -1.7643(8) -0.1830(5) 0.0344(17) Uani 1 1 d . . . . .
O5 O -1.8113(15) -1.2509(8) -0.5221(5) 0.057(3) Uani 1 1 d . . . . .
H5 H -1.817071 -1.197486 -0.551610 0.086 Uiso 1 1 d R U . . .
O6 O -1.8014(16) -1.0864(8) -0.4068(5) 0.061(3) Uani 1 1 d . . . . .
O7 O -1.8093(10) -1.1673(7) -0.0989(4) 0.0305(16) Uani 1 1 d . . . . .
O8 O -1.9321(10) -1.3757(7) -0.0897(5) 0.0308(16) Uani 1 1 d . . . . .
O9 O -1.2089(10) -1.2179(7) -0.0656(4) 0.0285(15) Uani 1 1 d . . . . .
O10 O -1.1871(10) -1.0135(7) -0.0807(4) 0.0308(16) Uani 1 1 d . . . . .
O11 O -1.2004(18) -0.9303(8) -0.3843(6) 0.076(4) Uani 1 1 d . . . . .
O12 O -1.2658(16) -1.0996(8) -0.4994(5) 0.068(3) Uani 1 1 d . . . . .
H12 H -1.234252 -1.045256 -0.536682 0.102 Uiso 1 1 d R U . . .
O13 O -1.3869(10) -1.5035(6) -0.3766(4) 0.0294(16) Uani 1 1 d . . . . .
O14 O -1.7651(10) -1.6256(6) -0.3834(4) 0.0252(14) Uani 1 1 d . . . . .
O31 O -0.8234(10) -0.5897(7) -0.0594(5) 0.0378(18) Uani 1 1 d . . . . .
H31A H -0.709922 -0.555499 -0.039507 0.057 Uiso 1 1 d R U . . .
H31B H -0.850123 -0.528909 -0.079407 0.057 Uiso 1 1 d R U . . .
C1 C -1.6829(12) -1.8834(9) -0.1698(6) 0.0207(18) Uani 1 1 d . . . . .
C2 C -1.5949(12) -1.7831(9) -0.2243(6) 0.0196(18) Uani 1 1 d . . . . .
C3 C -1.7190(13) -1.7509(9) -0.2782(6) 0.0221(19) Uani 1 1 d . . . . .
H3 H -1.847334 -1.791429 -0.279806 0.027 Uiso 1 1 calc R U . . .
C4 C -1.6458(13) -1.6572(8) -0.3290(5) 0.0194(18) Uani 1 1 d . . . . .
C5 C -1.4544(13) -1.5988(9) -0.3263(5) 0.0212(18) Uani 1 1 d . . . . .
C6 C -1.3345(13) -1.6336(9) -0.2733(6) 0.025(2) Uani 1 1 d . . . . .
H6 H -1.205954 -1.595712 -0.273214 0.030 Uiso 1 1 calc R U . . .
C7 C -1.4050(12) -1.7240(8) -0.2207(6) 0.0186(17) Uani 1 1 d . . . . .
C8 C -1.2709(13) -1.7486(9) -0.1572(6) 0.0215(19) Uani 1 1 d . . . . .
C9 C -1.7899(13) -1.5010(10) -0.3511(6) 0.0234(19) Uani 1 1 d . . . . .
C10 C -1.8147(13) -1.4614(9) -0.2616(6) 0.0211(18) Uani 1 1 d . . . . .
H10 H -1.818135 -1.517849 -0.222724 0.025 Uiso 1 1 calc R U . . .
C11 C -1.8344(12) -1.3349(9) -0.2311(6) 0.0202(18) Uani 1 1 d . . . . .
C12 C -1.8314(14) -1.2531(9) -0.2891(6) 0.027(2) Uani 1 1 d . . . . .
H12A H -1.839121 -1.167789 -0.267819 0.032 Uiso 1 1 calc R U . . .
C13 C -1.8170(14) -1.2960(9) -0.3787(6) 0.025(2) Uani 1 1 d . . . . .
C14 C -1.7944(13) -1.4214(10) -0.4101(6) 0.026(2) Uani 1 1 d . . . . .
H14 H -1.782697 -1.450644 -0.470266 0.032 Uiso 1 1 calc R U . . .
C15 C -1.8090(16) -1.2032(11) -0.4390(7) 0.032(2) Uani 1 1 d . . . . .
C16 C -1.8566(13) -1.2905(9) -0.1350(6) 0.0228(19) Uani 1 1 d . . . . .
C17 C -1.3379(13) -1.3696(9) -0.3351(6) 0.0210(18) Uani 1 1 d . . . . .
C18 C -1.3110(12) -1.3229(9) -0.2443(6) 0.0213(19) Uani 1 1 d . . . . .
H18 H -1.325472 -1.381696 -0.206169 0.026 Uiso 1 1 calc R U . . .
C19 C -1.2623(12) -1.1870(9) -0.2107(6) 0.0183(17) Uani 1 1 d . . . . .
C20 C -1.2425(15) -1.0987(9) -0.2652(6) 0.027(2) Uani 1 1 d . . . . .
H20 H -1.212645 -1.007858 -0.241789 0.033 Uiso 1 1 calc R U . . .
C21 C -1.2682(14) -1.1479(10) -0.3565(6) 0.028(2) Uani 1 1 d . . . . .
C22 C -1.3150(14) -1.2825(9) -0.3929(6) 0.026(2) Uani 1 1 d . . . . .
H22 H -1.330836 -1.314108 -0.454145 0.031 Uiso 1 1 calc R U . . .
C23 C -1.2419(18) -1.0496(10) -0.4160(7) 0.040(3) Uani 1 1 d . . . . .
C24 C -1.2180(13) -1.1361(9) -0.1117(6) 0.0227(19) Uani 1 1 d . . . . .
O29 O -0.505(2) -0.4059(17) -0.0186(13) 0.058(5) Uani 0.5 1 d . . P . .
H29A H -0.558660 -0.355787 0.013081 0.087 Uiso 0.5 1 d R U P . .
H29B H -0.416180 -0.352627 -0.039609 0.087 Uiso 0.5 1 d R U P . .
H2 H -1.668(18) -2.027(12) -0.142(9) 0.08(6) Uiso 1 1 d D . . . .

loop_
_atom_site_aniso_label
_atom_site_aniso_U_11
_atom_site_aniso_U_22
_atom_site_aniso_U_33
_atom_site_aniso_U_23
_atom_site_aniso_U_13
_atom_site_aniso_U_12
Gd1 0.0258(2) 0.0163(2) 0.01365(19) 0.00561(14) 0.00166(15) 0.00743(15)
O1 0.037(4) 0.037(4) 0.035(4) 0.017(3) 0.011(3) 0.018(3)
O2 0.037(4) 0.027(4) 0.048(5) 0.020(3) 0.017(4) 0.020(3)
O3 0.047(5) 0.069(6) 0.019(3) 0.018(4) 0.012(3) 0.035(4)
O4 0.029(4) 0.059(5) 0.029(4) 0.018(4) 0.008(3) 0.027(4)
O5 0.124(9) 0.038(5) 0.022(4) 0.013(4) 0.005(5) 0.038(5)
O6 0.129(9) 0.030(4) 0.036(5) 0.020(4) 0.024(5) 0.033(5)
O7 0.051(4) 0.021(3) 0.019(3) 0.007(3) 0.009(3) 0.009(3)
O8 0.047(4) 0.024(3) 0.029(4) 0.012(3) 0.010(3) 0.017(3)
O9 0.039(4) 0.030(4) 0.023(3) 0.012(3) -0.001(3) 0.016(3)
O10 0.046(4) 0.022(3) 0.023(3) 0.005(3) 0.004(3) 0.008(3)
O11 0.169(11) 0.025(4) 0.035(5) 0.015(4) 0.002(6) 0.027(6)
O12 0.146(10) 0.032(5) 0.022(4) 0.012(4) -0.003(5) 0.016(5)
O13 0.053(5) 0.015(3) 0.018(3) 0.006(3) 0.000(3) 0.005(3)
O14 0.040(4) 0.025(3) 0.017(3) 0.005(3) -0.006(3) 0.019(3)
O31 0.040(4) 0.026(4) 0.045(5) 0.014(3) 0.000(4) 0.002(3)
C1 0.018(4) 0.022(4) 0.022(4) 0.002(4) 0.004(4) 0.007(4)
C2 0.026(5) 0.018(4) 0.019(4) 0.007(3) 0.004(4) 0.011(4)
C3 0.022(4) 0.023(5) 0.022(4) 0.004(4) -0.001(4) 0.009(4)
C4 0.034(5) 0.014(4) 0.012(4) -0.001(3) -0.001(4) 0.012(4)
C5 0.036(5) 0.016(4) 0.013(4) 0.006(3) 0.004(4) 0.008(4)
C6 0.027(5) 0.017(4) 0.032(5) 0.009(4) 0.004(4) 0.005(4)
C7 0.024(4) 0.016(4) 0.018(4) 0.008(3) 0.001(3) 0.008(3)
C8 0.024(5) 0.020(4) 0.021(4) 0.009(4) -0.001(4) 0.005(4)
C9 0.029(5) 0.027(5) 0.016(4) 0.005(4) -0.004(4) 0.011(4)
C10 0.033(5) 0.022(4) 0.013(4) 0.007(3) 0.002(4) 0.013(4)
C11 0.026(5) 0.026(5) 0.013(4) 0.008(3) 0.001(3) 0.013(4)
C12 0.044(6) 0.013(4) 0.025(5) 0.008(4) -0.001(4) 0.009(4)
C13 0.036(5) 0.024(5) 0.024(5) 0.013(4) 0.003(4) 0.016(4)
C14 0.032(5) 0.028(5) 0.024(5) 0.013(4) 0.002(4) 0.014(4)
C15 0.048(6) 0.031(6) 0.022(5) 0.010(4) 0.000(5) 0.018(5)
C16 0.033(5) 0.025(5) 0.018(4) 0.008(4) 0.002(4) 0.017(4)
C17 0.028(5) 0.015(4) 0.022(4) 0.007(3) 0.006(4) 0.007(4)
C18 0.025(5) 0.019(4) 0.023(5) 0.013(4) 0.007(4) 0.006(4)
C19 0.023(4) 0.020(4) 0.016(4) 0.005(3) 0.008(3) 0.011(4)
C20 0.049(6) 0.017(4) 0.016(4) 0.004(4) -0.005(4) 0.010(4)
C21 0.040(6) 0.023(5) 0.022(5) 0.010(4) 0.008(4) 0.010(4)
C22 0.039(6) 0.024(5) 0.016(4) 0.006(4) 0.002(4) 0.008(4)
C23 0.070(8) 0.020(5) 0.026(5) 0.009(4) -0.003(5) 0.008(5)
C24 0.024(5) 0.022(5) 0.023(5) 0.008(4) 0.000(4) 0.005(4)
O29 0.047(10) 0.038(10) 0.084(14) -0.003(10) 0.006(10) 0.019(8)

loop_
_atom_type_symbol
_atom_type_description
_atom_type_scat_dispersion_real
_atom_type_scat_dispersion_imag
_atom_type_scat_source
C C 0.0033 0.0016 'International Tables Vol C Tables 4.2.6.8 and 6.1.1.4'
H H 0.0000 0.0000 'International Tables Vol C Tables 4.2.6.8 and 6.1.1.4'
Gd Gd -0.1653 3.9035 'International Tables Vol C Tables 4.2.6.8 and 6.1.1.4'
O O 0.0106 0.0060 'International Tables Vol C Tables 4.2.6.8 and 6.1.1.4'

loop_
_geom_angle_atom_site_label_1
_geom_angle_atom_site_label_2
_geom_angle_atom_site_label_3
_geom_angle
_geom_angle_site_symmetry_1
_geom_angle_site_symmetry_3
_geom_angle_publ_flag
O10 Gd1 O9 104.7(3) . 2_335 ?
O10 Gd1 O31 153.9(3) . . ?
O9 Gd1 O31 83.5(3) 2_335 . ?
O10 Gd1 O1 75.8(3) . 1_665 ?
O9 Gd1 O1 78.3(2) 2_335 1_665 ?
O31 Gd1 O1 81.9(3) . 1_665 ?
O10 Gd1 O3 89.2(3) . 1_565 ?
O9 Gd1 O3 151.5(2) 2_335 1_565 ?
O31 Gd1 O3 94.9(3) . 1_565 ?
O1 Gd1 O3 129.8(2) 1_665 1_565 ?
O10 Gd1 O4 89.0(3) . 1_565 ?
O9 Gd1 O4 148.8(2) 2_335 1_565 ?
O31 Gd1 O4 73.1(3) . 1_565 ?
O1 Gd1 O4 78.2(2) 1_665 1_565 ?
O3 Gd1 O4 53.5(2) 1_565 1_565 ?
O10 Gd1 O8 130.5(2) . 2_235 ?
O9 Gd1 O8 77.5(2) 2_335 2_235 ?
O31 Gd1 O8 75.1(2) . 2_235 ?
O1 Gd1 O8 148.2(2) 1_665 2_235 ?
O3 Gd1 O8 74.6(2) 1_565 2_235 ?
O4 Gd1 O8 114.7(2) 1_565 2_235 ?
O10 Gd1 O7 79.8(2) . 2_235 ?
O9 Gd1 O7 75.1(2) 2_335 2_235 ?
O31 Gd1 O7 126.2(2) . 2_235 ?
O1 Gd1 O7 137.7(2) 1_665 2_235 ?
O3 Gd1 O7 83.2(2) 1_565 2_235 ?
O4 Gd1 O7 135.5(2) 1_565 2_235 ?
O8 Gd1 O7 52.5(2) 2_235 2_235 ?
O10 Gd1 C8 87.9(3) . 1_565 ?
O9 Gd1 C8 167.3(2) 2_335 1_565 ?
O31 Gd1 C8 84.2(3) . 1_565 ?
O1 Gd1 C8 103.5(3) 1_665 1_565 ?
O3 Gd1 C8 27.2(2) 1_565 1_565 ?
O4 Gd1 C8 26.4(2) 1_565 1_565 ?
O8 Gd1 C8 95.9(3) 2_235 1_565 ?
O7 Gd1 C8 109.6(3) 2_235 1_565 ?
O10 Gd1 C16 105.9(3) . 2_235 ?
O9 Gd1 C16 72.5(2) 2_335 2_235 ?
O31 Gd1 C16 100.2(3) . 2_235 ?
O1 Gd1 C16 150.2(3) 1_665 2_235 ?
O3 Gd1 C16 79.9(2) 1_565 2_235 ?
O4 Gd1 C16 131.1(2) 1_565 2_235 ?
O8 Gd1 C16 26.2(2) 2_235 2_235 ?
O7 Gd1 C16 26.4(2) 2_235 2_235 ?
C8 Gd1 C16 106.3(3) 1_565 2_235 ?
C1 O1 Gd1 157.3(7) . 1_445 ?
C1 O2 H2 106(10) . . ?
C8 O3 Gd1 91.6(6) . 1_545 ?
C8 O4 Gd1 92.1(6) . 1_545 ?
C15 O5 H5 111.7 . . ?
C16 O7 Gd1 93.5(5) . 2_235 ?
C16 O8 Gd1 93.7(5) . 2_235 ?
C24 O9 Gd1 129.2(6) . 2_335 ?
C24 O10 Gd1 160.0(7) . . ?
C23 O12 H12 118.4 . . ?
C5 O13 C17 119.0(7) . . ?
C4 O14 C9 113.5(7) . . ?
Gd1 O31 H31A 126.7 . . ?
Gd1 O31 H31B 127.9 . . ?
H31A O31 H31B 104.6 . . ?
O1 C1 O2 122.2(9) . . ?
O1 C1 C2 122.5(8) . . ?
O2 C1 C2 115.2(8) . . ?
C7 C2 C3 121.7(8) . . ?
C7 C2 C1 122.5(8) . . ?
C3 C2 C1 115.9(8) . . ?
C4 C3 C2 118.4(8) . . ?
C4 C3 H3 120.8 . . ?
C2 C3 H3 120.8 . . ?
O14 C4 C5 120.6(8) . . ?
O14 C4 C3 119.3(8) . . ?
C5 C4 C3 120.0(8) . . ?
C4 C5 C6 120.5(8) . . ?
C4 C5 O13 118.3(8) . . ?
C6 C5 O13 121.3(9) . . ?
C7 C6 C5 120.3(9) . . ?
C7 C6 H6 119.8 . . ?
C5 C6 H6 119.8 . . ?
C2 C7 C6 119.1(8) . . ?
C2 C7 C8 122.3(8) . . ?
C6 C7 C8 118.5(8) . . ?
O4 C8 O3 122.6(9) . . ?
O4 C8 C7 119.7(8) . . ?
O3 C8 C7 117.6(8) . . ?
O4 C8 Gd1 61.5(5) . 1_545 ?
O3 C8 Gd1 61.2(5) . 1_545 ?
C7 C8 Gd1 178.8(6) . 1_545 ?
C14 C9 C10 121.2(9) . . ?
C14 C9 O14 118.6(8) . . ?
C10 C9 O14 120.2(8) . . ?
C9 C10 C11 118.7(8) . . ?
C9 C10 H10 120.6 . . ?
C11 C10 H10 120.6 . . ?
C12 C11 C10 120.2(8) . . ?
C12 C11 C16 120.7(8) . . ?
C10 C11 C16 119.1(8) . . ?
C11 C12 C13 120.7(9) . . ?
C11 C12 H12A 119.6 . . ?
C13 C12 H12A 119.6 . . ?
C12 C13 C14 119.7(8) . . ?
C12 C13 C15 119.1(8) . . ?
C14 C13 C15 121.0(9) . . ?
C9 C14 C13 119.4(9) . . ?
C9 C14 H14 120.3 . . ?
C13 C14 H14 120.3 . . ?
O6 C15 O5 124.2(10) . . ?
O6 C15 C13 119.1(9) . . ?
O5 C15 C13 116.6(9) . . ?
O8 C16 O7 119.6(8) . . ?
O8 C16 C11 119.7(8) . . ?
O7 C16 C11 120.6(8) . . ?
O8 C16 Gd1 60.1(5) . 2_235 ?
O7 C16 Gd1 60.1(5) . 2_235 ?
C11 C16 Gd1 169.0(6) . 2_235 ?
C18 C17 O13 124.2(8) . . ?
C18 C17 C22 121.1(8) . . ?
O13 C17 C22 114.7(8) . . ?
C17 C18 C19 118.9(8) . . ?
C17 C18 H18 120.5 . . ?
C19 C18 H18 120.5 . . ?
C20 C19 C18 121.6(8) . . ?
C20 C19 C24 119.7(8) . . ?
C18 C19 C24 118.5(8) . . ?
C19 C20 C21 118.5(9) . . ?
C19 C20 H20 120.8 . . ?
C21 C20 H20 120.8 . . ?
C22 C21 C20 121.8(9) . . ?
C22 C21 C23 120.2(9) . . ?
C20 C21 C23 118.0(9) . . ?
C21 C22 C17 118.1(8) . . ?
C21 C22 H22 121.0 . . ?
C17 C22 H22 121.0 . . ?
O11 C23 O12 123.7(10) . . ?
O11 C23 C21 120.6(10) . . ?
O12 C23 C21 115.6(9) . . ?
O9 C24 O10 123.8(9) . . ?
O9 C24 C19 117.9(8) . . ?
O10 C24 C19 118.3(8) . . ?
H29A O29 H29B 104.3 . . ?

loop_
_geom_bond_atom_site_label_1
_geom_bond_atom_site_label_2
_geom_bond_distance
_geom_bond_site_symmetry_2
_geom_bond_publ_flag
Gd1 O10 2.263(7) . ?
Gd1 O9 2.357(7) 2_335 ?
Gd1 O31 2.374(7) . ?
Gd1 O1 2.397(7) 1_665 ?
Gd1 O3 2.425(7) 1_565 ?
Gd1 O4 2.433(7) 1_565 ?
Gd1 O8 2.481(7) 2_235 ?
Gd1 O7 2.481(6) 2_235 ?
Gd1 C8 2.766(9) 1_565 ?
Gd1 C16 2.856(9) 2_235 ?
O1 C1 1.217(10) . ?
O2 C1 1.306(11) . ?
O2 H2 0.82(3) . ?
O3 C8 1.263(11) . ?
O4 C8 1.231(11) . ?
O5 C15 1.276(12) . ?
O5 H5 0.8108 . ?
O6 C15 1.240(13) . ?
O7 C16 1.272(11) . ?
O8 C16 1.266(11) . ?
O9 C24 1.251(11) . ?
O10 C24 1.260(11) . ?
O11 C23 1.222(13) . ?
O12 C23 1.278(13) . ?
O12 H12 0.8838 . ?
O13 C5 1.388(10) . ?
O13 C17 1.391(10) . ?
O14 C4 1.379(10) . ?
O14 C9 1.400(11) . ?
O31 H31A 0.8490 . ?
O31 H31B 0.8486 . ?
C1 C2 1.500(12) . ?
C2 C7 1.374(12) . ?
C2 C3 1.403(12) . ?
C3 C4 1.387(12) . ?
C3 H3 0.9300 . ?
C4 C5 1.384(13) . ?
C5 C6 1.387(13) . ?
C6 C7 1.378(12) . ?
C6 H6 0.9300 . ?
C7 C8 1.510(12) . ?
C9 C14 1.373(13) . ?
C9 C10 1.388(12) . ?
C10 C11 1.400(12) . ?
C10 H10 0.9300 . ?
C11 C12 1.369(12) . ?
C11 C16 1.486(12) . ?
C12 C13 1.380(13) . ?
C12 H12A 0.9300 . ?
C13 C14 1.399(13) . ?
C13 C15 1.482(13) . ?
C14 H14 0.9300 . ?
C17 C18 1.378(12) . ?
C17 C22 1.392(12) . ?
C18 C19 1.385(12) . ?
C18 H18 0.9300 . ?
C19 C20 1.366(12) . ?
C19 C24 1.510(12) . ?
C20 C21 1.388(12) . ?
C20 H20 0.9300 . ?
C21 C22 1.381(13) . ?
C21 C23 1.503(13) . ?
C22 H22 0.9300 . ?
O29 H29A 0.8463 . ?
O29 H29B 0.8540 . ?

loop_
_geom_hbond_atom_site_label_D
_geom_hbond_atom_site_label_H
_geom_hbond_atom_site_label_A
_geom_hbond_distance_DH
_geom_hbond_distance_HA
_geom_hbond_distance_DA
_geom_hbond_angle_DHA
_geom_hbond_site_symmetry_A
_geom_hbond_publ_flag
O2 H2 O7 0.82(3) 1.82(4) 2.627(10) 168(16) 1_545 yes
O5 H5 O11 0.81 1.82 2.628(11) 173.1 2_234 yes
O12 H12 O6 0.88 1.76 2.629(11) 166.1 2_234 yes
O31 H31B O8 0.85 1.95 2.777(10) 163.1 1_665 yes
O31 H31A O29 0.85 1.84 2.590(18) 146.4 . yes
O31 H31A O29 0.85 2.02 2.750(19) 143.1 2_445 yes
O29 H29A O3 0.85 1.81 2.654(18) 176.3 2_335 yes
O29 H29B O9 0.85 1.90 2.74(2) 170.1 1_665 yes

loop_
_geom_torsion_atom_site_label_1
_geom_torsion_atom_site_label_2
_geom_torsion_atom_site_label_3
_geom_torsion_atom_site_label_4
_geom_torsion
_geom_torsion_site_symmetry_1
_geom_torsion_site_symmetry_2
_geom_torsion_site_symmetry_3
_geom_torsion_site_symmetry_4
_geom_torsion_publ_flag
Gd1 O1 C1 O2 132.1(14) 1_445 . . . ?
Gd1 O1 C1 C2 -52(2) 1_445 . . . ?
O1 C1 C2 C7 138.0(10) . . . . ?
O2 C1 C2 C7 -45.5(12) . . . . ?
O1 C1 C2 C3 -40.7(12) . . . . ?
O2 C1 C2 C3 135.8(9) . . . . ?
C7 C2 C3 C4 0.3(13) . . . . ?
C1 C2 C3 C4 179.0(8) . . . . ?
C9 O14 C4 C5 -75.6(10) . . . . ?
C9 O14 C4 C3 105.9(9) . . . . ?
C2 C3 C4 O14 179.0(7) . . . . ?
C2 C3 C4 C5 0.5(12) . . . . ?
O14 C4 C5 C6 -178.2(8) . . . . ?
C3 C4 C5 C6 0.3(13) . . . . ?
O14 C4 C5 O13 2.9(12) . . . . ?
C3 C4 C5 O13 -178.7(8) . . . . ?
C17 O13 C5 C4 99.4(10) . . . . ?
C17 O13 C5 C6 -79.5(11) . . . . ?
C4 C5 C6 C7 -1.9(14) . . . . ?
O13 C5 C6 C7 177.0(8) . . . . ?
C3 C2 C7 C6 -1.9(13) . . . . ?
C1 C2 C7 C6 179.5(8) . . . . ?
C3 C2 C7 C8 174.6(8) . . . . ?
C1 C2 C7 C8 -4.1(13) . . . . ?
C5 C6 C7 C2 2.7(13) . . . . ?
C5 C6 C7 C8 -173.9(8) . . . . ?
Gd1 O4 C8 O3 4.5(10) 1_545 . . . ?
Gd1 O4 C8 C7 -179.8(7) 1_545 . . . ?
Gd1 O3 C8 O4 -4.6(10) 1_545 . . . ?
Gd1 O3 C8 C7 179.7(7) 1_545 . . . ?
C2 C7 C8 O4 138.2(10) . . . . ?
C6 C7 C8 O4 -45.3(13) . . . . ?
C2 C7 C8 O3 -45.9(13) . . . . ?
C6 C7 C8 O3 130.6(10) . . . . ?
C4 O14 C9 C14 138.9(9) . . . . ?
C4 O14 C9 C10 -43.0(12) . . . . ?
C14 C9 C10 C11 -3.5(14) . . . . ?
O14 C9 C10 C11 178.4(8) . . . . ?
C9 C10 C11 C12 0.8(14) . . . . ?
C9 C10 C11 C16 -178.6(9) . . . . ?
C10 C11 C12 C13 2.8(15) . . . . ?
C16 C11 C12 C13 -177.8(9) . . . . ?
C11 C12 C13 C14 -3.7(15) . . . . ?
C11 C12 C13 C15 -178.4(10) . . . . ?
C10 C9 C14 C13 2.6(15) . . . . ?
O14 C9 C14 C13 -179.3(9) . . . . ?
C12 C13 C14 C9 1.0(15) . . . . ?
C15 C13 C14 C9 175.5(9) . . . . ?
C12 C13 C15 O6 5.3(17) . . . . ?
C14 C13 C15 O6 -169.3(11) . . . . ?
C12 C13 C15 O5 -174.4(10) . . . . ?
C14 C13 C15 O5 11.0(16) . . . . ?
Gd1 O8 C16 O7 9.1(9) 2_235 . . . ?
Gd1 O8 C16 C11 -167.3(7) 2_235 . . . ?
Gd1 O7 C16 O8 -9.1(9) 2_235 . . . ?
Gd1 O7 C16 C11 167.3(8) 2_235 . . . ?
C12 C11 C16 O8 151.8(9) . . . . ?
C10 C11 C16 O8 -28.8(13) . . . . ?
C12 C11 C16 O7 -24.6(14) . . . . ?
C10 C11 C16 O7 154.8(9) . . . . ?
C12 C11 C16 Gd1 66(4) . . . 2_235 ?
C10 C11 C16 Gd1 -115(3) . . . 2_235 ?
C5 O13 C17 C18 15.3(14) . . . . ?
C5 O13 C17 C22 -165.3(8) . . . . ?
O13 C17 C18 C19 179.9(8) . . . . ?
C22 C17 C18 C19 0.6(14) . . . . ?
C17 C18 C19 C20 0.8(14) . . . . ?
C17 C18 C19 C24 -175.1(8) . . . . ?
C18 C19 C20 C21 -1.5(15) . . . . ?
C24 C19 C20 C21 174.4(9) . . . . ?
C19 C20 C21 C22 0.9(16) . . . . ?
C19 C20 C21 C23 -178.6(10) . . . . ?
C20 C21 C22 C17 0.5(16) . . . . ?
C23 C21 C22 C17 180.0(10) . . . . ?
C18 C17 C22 C21 -1.2(15) . . . . ?
O13 C17 C22 C21 179.3(9) . . . . ?
C22 C21 C23 O11 -180.0(13) . . . . ?
C20 C21 C23 O11 -0.5(19) . . . . ?
C22 C21 C23 O12 0.1(17) . . . . ?
C20 C21 C23 O12 179.6(11) . . . . ?
Gd1 O9 C24 O10 -49.6(13) 2_335 . . . ?
Gd1 O9 C24 C19 128.3(7) 2_335 . . . ?
Gd1 O10 C24 O9 92(2) . . . . ?
Gd1 O10 C24 C19 -86(2) . . . . ?
C20 C19 C24 O9 -168.9(9) . . . . ?
C18 C19 C24 O9 7.1(13) . . . . ?
C20 C19 C24 O10 9.1(13) . . . . ?
C18 C19 C24 O10 -174.9(8) . . . . ?
